data_7720472
loop_
_publ_author_name
'Gong, Yi'
'Shibata, Kaname'
'Michiue, Kenji'
'Gbertyo, Joseph'
'Rais, Zaid'
'Elsegood, Mark R. J.'
'Prior, Timothy J.'
'Redshaw, Carl'

_publ_section_title
;
 Phenoxybis(imine) complexes of vanadium: structure, ethylene
 polymerization, and ring opening polymerization of &#x3b5;-caprolactone.
;
_journal_issue 4
_journal_name_full 'Dalton transactions (Cambridge, England : 2003)'
_journal_page_first 1866
_journal_page_last 1881
_journal_paper_doi 10.1039/d5dt02846a
_journal_volume 55
_journal_year 2026
_chemical_formula_moiety 'C46 H30 F12 N4 O3 V, C2 H3 N'
_chemical_formula_sum 'C48 H33 F12 N5 O3 V'
_chemical_formula_weight 1006.73
_chemical_properties_physical Air-sensitive,Moisture-sensitive
_space_group_crystal_system triclinic
_space_group_IT_number 2
_space_group_name_Hall '-P 1'
_space_group_name_H-M_alt 'P -1'
_atom_sites_solution_hydrogens geom
_atom_sites_solution_primary iterative
_audit_creation_method SHELXL-2019/3
_audit_update_record
;
2025-01-20 deposited with the CCDC.	2025-12-16 downloaded from the CCDC.
;
_cell_angle_alpha 93.4728(9)
_cell_angle_beta 99.0009(8)
_cell_angle_gamma 106.4579(10)
_cell_formula_units_Z 4
_cell_length_a 12.19953(12)
_cell_length_b 14.8420(2)
_cell_length_c 26.2894(2)
_cell_measurement_reflns_used 69634
_cell_measurement_temperature 100(2)
_cell_measurement_theta_max 72.57
_cell_measurement_theta_min 3.12
_cell_volume 4481.12(9)
_computing_cell_refinement 'CrysAlisPro 1.171.43.136a (Rigaku OD, 2024)'
_computing_data_collection 'CrysAlisPro system (CCD 43.137a 64-bit (release 10-09-2024))'
_computing_data_reduction 'CrysAlisPro 1.171.43.136a (Rigaku OD, 2024)'
_computing_molecular_graphics 'Bruker SHELXTL'
_computing_publication_material 'Bruker SHELXTL'
_computing_structure_refinement 'SHELXL-2019/3 (Sheldrick, 2019)'
_computing_structure_solution 'SHELXT-2018/2 (Sheldrick, 2015)'
_diffrn_ambient_temperature 100(2)
_diffrn_detector_area_resol_mean 10
_diffrn_measured_fraction_theta_full 0.993
_diffrn_measured_fraction_theta_max 0.937
_diffrn_measurement_device 'four-circle diffractometer'
_diffrn_measurement_device_type
; 
Rigaku 007HF diffractometer with HF Varimax confocal mirrors, 
an UG2 goniometer and HyPix Arc-100 detector 
;
_diffrn_measurement_method 'profile data from \w-scans'
_diffrn_radiation_collimation 0.3
_diffrn_radiation_type CuK\a
_diffrn_radiation_wavelength 1.54178
_diffrn_reflns_av_R_equivalents 0.0351
_diffrn_reflns_av_unetI/netI 0.0188
_diffrn_reflns_Laue_measured_fraction_full 0.993
_diffrn_reflns_Laue_measured_fraction_max 0.937
_diffrn_reflns_limit_h_max 14
_diffrn_reflns_limit_h_min -14
_diffrn_reflns_limit_k_max 18
_diffrn_reflns_limit_k_min -18
_diffrn_reflns_limit_l_max 32
_diffrn_reflns_limit_l_min -30
_diffrn_reflns_number 142364
_diffrn_reflns_point_group_measured_fraction_full 0.993
_diffrn_reflns_point_group_measured_fraction_max 0.937
_diffrn_reflns_theta_full 67.679
_diffrn_reflns_theta_max 73.839
_diffrn_reflns_theta_min 1.712
_diffrn_source 'Rotating anode'
_exptl_absorpt_coefficient_mu 2.731
_exptl_absorpt_correction_T_max 1.000
_exptl_absorpt_correction_T_min 0.931
_exptl_absorpt_correction_type multi-scan
_exptl_absorpt_process_details
; 
CrysAlisPro 1.171.43.136a (Rigaku Oxford Diffraction, 2024) 
Empirical absorption correction using spherical harmonics, 
implemented in SCALE3 ABSPACK scaling algorithm. 
;
_exptl_crystal_colour 'dark green'
_exptl_crystal_density_diffrn 1.492
_exptl_crystal_density_method 'not measured'
_exptl_crystal_description block
_exptl_crystal_F_000 2044
_exptl_crystal_size_max 0.120
_exptl_crystal_size_mid 0.070
_exptl_crystal_size_min 0.040
_refine_diff_density_max 1.481
_refine_diff_density_min -0.473
_refine_diff_density_rms 0.114
_refine_ls_extinction_method none
_refine_ls_goodness_of_fit_ref 1.173
_refine_ls_hydrogen_treatment constr
_refine_ls_matrix_type full
_refine_ls_number_parameters 1249
_refine_ls_number_reflns 17015
_refine_ls_number_restraints 0
_refine_ls_restrained_S_all 1.173
_refine_ls_R_factor_all 0.0717
_refine_ls_R_factor_gt 0.0690
_refine_ls_shift/su_max 0.001
_refine_ls_shift/su_mean 0.000
_refine_ls_structure_factor_coef Fsqd
_refine_ls_weighting_details 'w=1/[\s^2^(Fo^2^)+(0.0949P)^2^+9.4212P] where P=(Fo^2^+2Fc^2^)/3'
_refine_ls_weighting_scheme calc
_refine_ls_wR_factor_gt 0.2003
_refine_ls_wR_factor_ref 0.2021
_reflns_Friedel_coverage 0.000
_reflns_number_gt 15992
_reflns_number_total 17015
_reflns_threshold_expression 'I > 2\s(I)'
_cod_data_source_file d5dt02846a2.cif
_cod_data_source_block 11
_cod_database_code 7720472
_shelx_shelxl_version_number 2019/3
_shelx_space_group_comment
; 
The symmetry employed for this shelxl refinement is uniquely defined 
by the following loop, which should always be used as a source of 
symmetry information in preference to the above space-group names. 
They are only intended as comments. 
;
_shelx_estimated_absorpt_t_min 0.735
_shelx_estimated_absorpt_t_max 0.899

loop_
_space_group_symop_operation_xyz
'x, y, z'
'-x, -y, -z'

loop_
_atom_site_label
_atom_site_type_symbol
_atom_site_fract_x
_atom_site_fract_y
_atom_site_fract_z
_atom_site_U_iso_or_equiv
_atom_site_adp_type
_atom_site_occupancy
_atom_site_site_symmetry_order
_atom_site_calc_flag
_atom_site_refinement_flags_posn
_atom_site_refinement_flags_adp
_atom_site_refinement_flags_occupancy
_atom_site_disorder_assembly
_atom_site_disorder_group
V1 V 0.90096(5) 0.62188(4) 0.54338(2) 0.02162(15) Uani 1 1 d . . . . .
O1 O 0.9659(2) 0.72309(17) 0.50482(9) 0.0258(5) Uani 1 1 d . . . . .
O2 O 0.8803(2) 0.62121(18) 0.61412(9) 0.0263(5) Uani 1 1 d . . . . .
O3 O 0.8567(2) 0.51977(18) 0.51121(10) 0.0286(5) Uani 1 1 d . . . . .
N1 N 1.0732(2) 0.6201(2) 0.56980(11) 0.0227(6) Uani 1 1 d . . . . .
N3 N 0.7432(2) 0.6551(2) 0.52701(11) 0.0235(6) Uani 1 1 d . . . . .
C1 C 1.0688(3) 0.7578(2) 0.49259(13) 0.0225(7) Uani 1 1 d . . . . .
C2 C 1.1664(3) 0.7269(2) 0.51191(13) 0.0229(7) Uani 1 1 d . . . . .
C3 C 1.2746(3) 0.7666(3) 0.49820(13) 0.0257(7) Uani 1 1 d . . . . .
H3 H 1.338097 0.744791 0.511785 0.031 Uiso 1 1 calc R U . . .
C4 C 1.2918(3) 0.8372(3) 0.46513(14) 0.0274(7) Uani 1 1 d . . . . .
C5 C 1.1963(3) 0.8667(3) 0.44624(13) 0.0257(7) Uani 1 1 d . . . . .
H5 H 1.206048 0.915029 0.423744 0.031 Uiso 1 1 calc R U . . .
C6 C 1.0874(3) 0.8290(2) 0.45871(12) 0.0226(7) Uani 1 1 d . . . . .
C7 C 1.1608(3) 0.6577(2) 0.54867(13) 0.0233(7) Uani 1 1 d . . . . .
H7 H 1.228406 0.638329 0.558048 0.028 Uiso 1 1 calc R U . . .
C8 C 1.4089(3) 0.8810(3) 0.45108(16) 0.0350(8) Uani 1 1 d . . . . .
H8A H 1.448658 0.940048 0.473605 0.053 Uiso 1 1 calc R U . . .
H8B H 1.398612 0.894319 0.414868 0.053 Uiso 1 1 calc R U . . .
H8C H 1.455537 0.837142 0.455612 0.053 Uiso 1 1 calc R U . . .
C9 C 0.9905(3) 0.8647(2) 0.43803(13) 0.0238(7) Uani 1 1 d . . . . .
H9 H 0.923183 0.851367 0.453538 0.029 Uiso 1 1 calc R U . . .
N2 N 0.9954(3) 0.9134(2) 0.39963(11) 0.0279(6) Uani 1 1 d . . . . .
C10 C 0.9022(3) 0.9508(3) 0.38532(14) 0.0266(7) Uani 1 1 d . . . . .
C11 C 0.8372(3) 0.9286(3) 0.33454(14) 0.0272(7) Uani 1 1 d . . . . .
C12 C 0.7448(3) 0.9645(3) 0.32103(15) 0.0315(8) Uani 1 1 d . . . . .
H12 H 0.698916 0.947346 0.287255 0.038 Uiso 1 1 calc R U . . .
C13 C 0.7184(3) 1.0248(3) 0.35584(15) 0.0326(8) Uani 1 1 d . . . . .
H13 H 0.654818 1.048982 0.346105 0.039 Uiso 1 1 calc R U . . .
C14 C 0.7849(4) 1.0499(3) 0.40503(16) 0.0338(8) Uani 1 1 d . . . . .
H14 H 0.768425 1.092852 0.428838 0.041 Uiso 1 1 calc R U . . .
C15 C 0.8758(3) 1.0122(3) 0.41972(14) 0.0309(8) Uani 1 1 d . . . . .
H15 H 0.920216 1.028886 0.453789 0.037 Uiso 1 1 calc R U . . .
C16 C 0.8661(4) 0.8663(3) 0.29587(14) 0.0326(8) Uani 1 1 d . . . . .
F1 F 0.8660(3) 0.78159(17) 0.31163(10) 0.0480(6) Uani 1 1 d . . . . .
F2 F 0.7924(2) 0.8480(2) 0.25036(9) 0.0472(6) Uani 1 1 d . . . . .
F3 F 0.9723(2) 0.90359(19) 0.28396(9) 0.0437(6) Uani 1 1 d . . . . .
C17 C 1.0920(3) 0.5570(2) 0.60806(13) 0.0235(7) Uani 1 1 d . . . . .
C18 C 1.1661(3) 0.5915(2) 0.65600(13) 0.0241(7) Uani 1 1 d . . . . .
C19 C 1.1823(3) 0.5270(3) 0.69089(13) 0.0263(7) Uani 1 1 d . . . . .
H19 H 1.231434 0.549434 0.723657 0.032 Uiso 1 1 calc R U . . .
C20 C 1.1283(3) 0.4316(3) 0.67855(14) 0.0285(7) Uani 1 1 d . . . . .
H20 H 1.141618 0.388597 0.702405 0.034 Uiso 1 1 calc R U . . .
C21 C 1.0539(3) 0.3980(3) 0.63099(14) 0.0292(8) Uani 1 1 d . . . . .
H21 H 1.016289 0.332181 0.622354 0.035 Uiso 1 1 calc R U . . .
C22 C 1.0355(3) 0.4617(3) 0.59636(14) 0.0268(7) Uani 1 1 d . . . . .
H22 H 0.983421 0.439244 0.564324 0.032 Uiso 1 1 calc R U . . .
C23 C 1.2246(3) 0.6945(3) 0.67143(14) 0.0295(8) Uani 1 1 d . . . . .
F4 F 1.1509(2) 0.74680(16) 0.66483(10) 0.0419(6) Uani 1 1 d . . . . .
F5 F 1.3100(2) 0.73213(17) 0.64531(9) 0.0402(5) Uani 1 1 d . . . . .
F6 F 1.2757(2) 0.71274(16) 0.72153(8) 0.0384(5) Uani 1 1 d . . . . .
C24 C 0.7898(3) 0.6164(2) 0.63651(13) 0.0240(7) Uani 1 1 d . . . . .
C25 C 0.6821(3) 0.6221(2) 0.60955(13) 0.0241(7) Uani 1 1 d . . . . .
C26 C 0.5875(3) 0.6134(3) 0.63572(14) 0.0278(7) Uani 1 1 d . . . . .
H26 H 0.515597 0.616122 0.616946 0.033 Uiso 1 1 calc R U . . .
C27 C 0.5961(3) 0.6011(2) 0.68754(14) 0.0267(7) Uani 1 1 d . . . . .
C28 C 0.7028(3) 0.5959(2) 0.71387(14) 0.0264(7) Uani 1 1 d . . . . .
H28 H 0.710645 0.587890 0.749698 0.032 Uiso 1 1 calc R U . . .
C29 C 0.7977(3) 0.6021(2) 0.68952(13) 0.0247(7) Uani 1 1 d . . . . .
C30 C 0.6654(3) 0.6408(2) 0.55655(13) 0.0253(7) Uani 1 1 d . . . . .
H30 H 0.590253 0.642927 0.541568 0.030 Uiso 1 1 calc R U . . .
C31 C 0.4969(3) 0.5948(3) 0.71588(16) 0.0337(8) Uani 1 1 d . . . . .
H31A H 0.432262 0.606452 0.692802 0.051 Uiso 1 1 calc R U . . .
H31B H 0.522392 0.642285 0.746253 0.051 Uiso 1 1 calc R U . . .
H31C H 0.471385 0.531624 0.727095 0.051 Uiso 1 1 calc R U . . .
C32 C 0.9062(3) 0.5915(2) 0.71844(13) 0.0262(7) Uani 1 1 d . . . . .
H32 H 0.976667 0.614932 0.705886 0.031 Uiso 1 1 calc R U . . .
N4 N 0.9071(3) 0.5518(2) 0.75983(11) 0.0290(6) Uani 1 1 d . . . . .
C33 C 1.0154(3) 0.5472(3) 0.78549(13) 0.0275(7) Uani 1 1 d . . . . .
C34 C 1.0310(4) 0.4589(3) 0.79500(14) 0.0309(8) Uani 1 1 d . . . . .
C35 C 1.1394(4) 0.4551(3) 0.81946(14) 0.0341(8) Uani 1 1 d . . . . .
H35 H 1.150885 0.395440 0.824863 0.041 Uiso 1 1 calc R U . . .
C36 C 1.2300(4) 0.5363(3) 0.83590(14) 0.0343(8) Uani 1 1 d . . . . .
H36 H 1.303095 0.532592 0.852744 0.041 Uiso 1 1 calc R U . . .
C37 C 1.2143(4) 0.6237(3) 0.82783(15) 0.0362(9) Uani 1 1 d . . . . .
H37 H 1.276390 0.679960 0.839391 0.043 Uiso 1 1 calc R U . . .
C38 C 1.1072(3) 0.6284(3) 0.80270(14) 0.0313(8) Uani 1 1 d . . . . .
H38 H 1.096747 0.688369 0.797239 0.038 Uiso 1 1 calc R U . . .
C39 C 0.9341(4) 0.3713(3) 0.77755(17) 0.0377(9) Uani 1 1 d . . . . .
F7 F 0.8892(2) 0.36237(18) 0.72657(10) 0.0483(6) Uani 1 1 d . . . . .
F8 F 0.8452(2) 0.36352(19) 0.80254(11) 0.0503(6) Uani 1 1 d . . . . .
F9 F 0.9668(3) 0.29277(18) 0.78490(13) 0.0599(8) Uani 1 1 d . . . . .
C40 C 0.7075(3) 0.6797(3) 0.47643(13) 0.0242(7) Uani 1 1 d . . . . .
C41 C 0.6904(3) 0.7680(3) 0.46937(13) 0.0252(7) Uani 1 1 d . . . . .
C42 C 0.6546(3) 0.7886(3) 0.41925(14) 0.0282(7) Uani 1 1 d . . . . .
H42 H 0.642885 0.848243 0.414138 0.034 Uiso 1 1 calc R U . . .
C43 C 0.6364(3) 0.7223(3) 0.37749(14) 0.0324(8) Uani 1 1 d . . . . .
H43 H 0.611110 0.736357 0.343654 0.039 Uiso 1 1 calc R U . . .
C44 C 0.6544(3) 0.6356(3) 0.38414(14) 0.0323(8) Uani 1 1 d . . . . .
H44 H 0.641426 0.590333 0.355021 0.039 Uiso 1 1 calc R U . . .
C45 C 0.6916(3) 0.6149(3) 0.43382(14) 0.0310(8) Uani 1 1 d . . . . .
H45 H 0.706114 0.556029 0.438383 0.037 Uiso 1 1 calc R U . . .
C46 C 0.7118(3) 0.8416(3) 0.51421(14) 0.0288(7) Uani 1 1 d . . . . .
F10 F 0.6312(2) 0.82014(17) 0.54494(9) 0.0377(5) Uani 1 1 d . . . . .
F11 F 0.8151(2) 0.85609(17) 0.54510(9) 0.0400(5) Uani 1 1 d . . . . .
F12 F 0.7094(2) 0.92586(15) 0.49895(9) 0.0371(5) Uani 1 1 d . . . . .
V2 V 0.60087(5) 0.87602(4) 0.95979(2) 0.02202(15) Uani 1 1 d . . . . .
O4 O 0.5352(2) 0.88191(18) 0.88911(9) 0.0258(5) Uani 1 1 d . . . . .
O5 O 0.6231(2) 0.77205(17) 0.99541(9) 0.0261(5) Uani 1 1 d . . . . .
O6 O 0.6443(2) 0.97493(18) 0.99534(10) 0.0294(5) Uani 1 1 d . . . . .
N5 N 0.4287(2) 0.8358(2) 0.97413(11) 0.0232(6) Uani 1 1 d . . . . .
N7 N 0.7583(3) 0.8848(2) 0.93412(11) 0.0246(6) Uani 1 1 d . . . . .
C47 C 0.4325(3) 0.8835(2) 0.86599(13) 0.0223(7) Uani 1 1 d . . . . .
C48 C 0.3354(3) 0.8701(2) 0.89150(13) 0.0229(7) Uani 1 1 d . . . . .
C49 C 0.2280(3) 0.8722(2) 0.86486(14) 0.0273(7) Uani 1 1 d . . . . .
H49 H 0.164610 0.863131 0.882856 0.033 Uiso 1 1 calc R U . . .
C50 C 0.2105(3) 0.8871(2) 0.81314(14) 0.0264(7) Uani 1 1 d . . . . .
C51 C 0.3060(3) 0.8999(2) 0.78837(13) 0.0249(7) Uani 1 1 d . . . . .
H51 H 0.296152 0.909676 0.752763 0.030 Uiso 1 1 calc R U . . .
C52 C 0.4144(3) 0.8992(2) 0.81322(13) 0.0241(7) Uani 1 1 d . . . . .
C53 C 0.3406(3) 0.8484(2) 0.94464(13) 0.0235(7) Uani 1 1 d . . . . .
H53 H 0.272668 0.842960 0.959119 0.028 Uiso 1 1 calc R U . . .
C54 C 0.0938(3) 0.8876(3) 0.78415(15) 0.0330(8) Uani 1 1 d . . . . .
H54A H 0.058547 0.828783 0.760942 0.050 Uiso 1 1 calc R U . . .
H54B H 0.104015 0.941563 0.763759 0.050 Uiso 1 1 calc R U . . .
H54C H 0.043078 0.892828 0.808922 0.050 Uiso 1 1 calc R U . . .
C55 C 0.5111(3) 0.9116(2) 0.78445(13) 0.0256(7) Uani 1 1 d . . . . .
H55 H 0.578143 0.894868 0.798671 0.031 Uiso 1 1 calc R U . . .
N6 N 0.5062(3) 0.9444(2) 0.74095(12) 0.0294(7) Uani 1 1 d . . . . .
C56 C 0.5992(3) 0.9475(3) 0.71464(13) 0.0286(7) Uani 1 1 d . . . . .
C57 C 0.6638(3) 1.0337(3) 0.70033(13) 0.0292(8) Uani 1 1 d . . . . .
C58 C 0.7568(3) 1.0368(3) 0.67576(14) 0.0342(8) Uani 1 1 d . . . . .
H58 H 0.802283 1.095603 0.667582 0.041 Uiso 1 1 calc R U . . .
C59 C 0.7843(4) 0.9547(3) 0.66290(15) 0.0373(9) Uani 1 1 d . . . . .
H59 H 0.848504 0.957277 0.646126 0.045 Uiso 1 1 calc R U . . .
C60 C 0.7178(4) 0.8695(3) 0.67469(15) 0.0370(9) Uani 1 1 d . . . . .
H60 H 0.734668 0.812883 0.664967 0.044 Uiso 1 1 calc R U . . .
C61 C 0.6262(3) 0.8658(3) 0.70065(14) 0.0323(8) Uani 1 1 d . . . . .
H61 H 0.581580 0.806732 0.708941 0.039 Uiso 1 1 calc R U . . .
C62 C 0.6339(4) 1.1225(3) 0.71249(15) 0.0345(8) Uani 1 1 d . . . . .
F13 F 0.5275(2) 1.12008(18) 0.68839(10) 0.0463(6) Uani 1 1 d . . . . .
F14 F 0.7068(2) 1.19829(17) 0.69838(11) 0.0492(6) Uani 1 1 d . . . . .
F15 F 0.6362(3) 1.14211(18) 0.76345(9) 0.0499(7) Uani 1 1 d . . . . .
C63 C 0.4101(3) 0.8097(2) 1.02476(13) 0.0236(7) Uani 1 1 d . . . . .
C64 C 0.3384(3) 0.7204(2) 1.03152(13) 0.0248(7) Uani 1 1 d . . . . .
C65 C 0.3211(3) 0.6994(3) 1.08099(14) 0.0263(7) Uani 1 1 d . . . . .
H65 H 0.273380 0.638813 1.085708 0.032 Uiso 1 1 calc R U . . .
C66 C 0.3726(3) 0.7660(3) 1.12338(14) 0.0294(8) Uani 1 1 d . . . . .
H66 H 0.358811 0.751608 1.156971 0.035 Uiso 1 1 calc R U . . .
C67 C 0.4448(3) 0.8542(3) 1.11678(14) 0.0294(8) Uani 1 1 d . . . . .
H67 H 0.480938 0.899784 1.145947 0.035 Uiso 1 1 calc R U . . .
C68 C 0.4639(3) 0.8755(3) 1.06750(14) 0.0273(7) Uani 1 1 d . . . . .
H68 H 0.513932 0.935367 1.063133 0.033 Uiso 1 1 calc R U . . .
C69 C 0.2822(3) 0.6457(3) 0.98651(14) 0.0288(7) Uani 1 1 d . . . . .
F16 F 0.3575(2) 0.63276(17) 0.95670(9) 0.0399(5) Uani 1 1 d . . . . .
F17 F 0.1966(2) 0.66517(16) 0.95446(8) 0.0375(5) Uani 1 1 d . . . . .
F18 F 0.2335(2) 0.56154(16) 1.00162(9) 0.0383(5) Uani 1 1 d . . . . .
C70 C 0.7145(3) 0.7423(2) 1.00894(13) 0.0244(7) Uani 1 1 d . . . . .
C71 C 0.8218(3) 0.7801(3) 0.99238(13) 0.0250(7) Uani 1 1 d . . . . .
C72 C 0.9170(3) 0.7470(3) 1.00913(14) 0.0284(7) Uani 1 1 d . . . . .
H72 H 0.988806 0.774829 0.998505 0.034 Uiso 1 1 calc R U . . .
C73 C 0.9090(3) 0.6747(3) 1.04077(14) 0.0282(7) Uani 1 1 d . . . . .
C74 C 0.8034(3) 0.6380(3) 1.05700(13) 0.0264(7) Uani 1 1 d . . . . .
H74 H 0.796251 0.588768 1.078838 0.032 Uiso 1 1 calc R U . . .
C75 C 0.7075(3) 0.6707(2) 1.04250(13) 0.0240(7) Uani 1 1 d . . . . .
C76 C 0.8373(3) 0.8499(3) 0.95654(14) 0.0264(7) Uani 1 1 d . . . . .
H76 H 0.912838 0.872895 0.948417 0.032 Uiso 1 1 calc R U . . .
C77 C 1.0086(4) 0.6357(3) 1.05632(17) 0.0385(9) Uani 1 1 d . . . . .
H77A H 0.992297 0.573225 1.037217 0.058 Uiso 1 1 calc R U . . .
H77B H 1.018795 0.630223 1.093608 0.058 Uiso 1 1 calc R U . . .
H77C H 1.079797 0.678306 1.048303 0.058 Uiso 1 1 calc R U . . .
C78 C 0.5993(3) 0.6312(2) 1.06176(13) 0.0243(7) Uani 1 1 d . . . . .
H78 H 0.528647 0.637273 1.043449 0.029 Uiso 1 1 calc R U . . .
N8 N 0.5981(3) 0.5889(2) 1.10262(11) 0.0284(6) Uani 1 1 d . . . . .
C79 C 0.4883(3) 0.5494(3) 1.11650(13) 0.0266(7) Uani 1 1 d . . . . .
C80 C 0.4692(3) 0.5783(3) 1.16521(14) 0.0303(8) Uani 1 1 d . . . . .
C81 C 0.3602(4) 0.5404(3) 1.17864(15) 0.0332(8) Uani 1 1 d . . . . .
H81 H 0.345664 0.561358 1.211098 0.040 Uiso 1 1 calc R U . . .
C82 C 0.2741(4) 0.4732(3) 1.14513(15) 0.0344(8) Uani 1 1 d . . . . .
H82 H 0.200526 0.447716 1.154691 0.041 Uiso 1 1 calc R U . . .
C83 C 0.2935(4) 0.4421(3) 1.09761(15) 0.0347(8) Uani 1 1 d . . . . .
H83 H 0.233838 0.395009 1.074798 0.042 Uiso 1 1 calc R U . . .
C84 C 0.4009(4) 0.4805(3) 1.08348(14) 0.0319(8) Uani 1 1 d . . . . .
H84 H 0.414585 0.459223 1.050903 0.038 Uiso 1 1 calc R U . . .
C85 C 0.5625(4) 0.6500(3) 1.20189(15) 0.0361(9) Uani 1 1 d . . . . .
F19 F 0.5256(2) 0.6761(2) 1.24439(10) 0.0549(7) Uani 1 1 d . . . . .
F20 F 0.6531(2) 0.61917(19) 1.21943(10) 0.0462(6) Uani 1 1 d . . . . .
F21 F 0.6065(2) 0.73047(17) 1.18123(9) 0.0436(6) Uani 1 1 d . . . . .
C86 C 0.7930(3) 0.9469(2) 0.89606(13) 0.0247(7) Uani 1 1 d . . . . .
C87 C 0.8109(3) 0.9126(3) 0.84800(14) 0.0266(7) Uani 1 1 d . . . . .
C88 C 0.8463(3) 0.9762(3) 0.81241(14) 0.0289(7) Uani 1 1 d . . . . .
H88 H 0.858390 0.953473 0.779814 0.035 Uiso 1 1 calc R U . . .
C89 C 0.8637(3) 1.0713(3) 0.82423(15) 0.0315(8) Uani 1 1 d . . . . .
H89 H 0.888911 1.113973 0.799962 0.038 Uiso 1 1 calc R U . . .
C90 C 0.8447(3) 1.1055(3) 0.87139(16) 0.0336(8) Uani 1 1 d . . . . .
H90 H 0.856561 1.171201 0.879316 0.040 Uiso 1 1 calc R U . . .
C91 C 0.8082(3) 1.0431(3) 0.90691(15) 0.0308(8) Uani 1 1 d . . . . .
H91 H 0.793589 1.066272 0.938863 0.037 Uiso 1 1 calc R U . . .
C92 C 0.7895(3) 0.8095(3) 0.83351(14) 0.0304(8) Uani 1 1 d . . . . .
F22 F 0.7935(2) 0.78933(16) 0.78363(8) 0.0391(5) Uani 1 1 d . . . . .
F23 F 0.6865(2) 0.75651(16) 0.84158(10) 0.0409(5) Uani 1 1 d . . . . .
F24 F 0.8698(2) 0.77464(17) 0.86039(9) 0.0392(5) Uani 1 1 d . . . . .
N9 N 0.4136(3) 0.6027(3) 0.47198(17) 0.0489(9) Uani 1 1 d . . . . .
C93 C 0.3656(4) 0.6114(3) 0.4329(2) 0.0427(10) Uani 1 1 d . . . . .
C94 C 0.3038(5) 0.6237(4) 0.3828(2) 0.0582(14) Uani 1 1 d . . . . .
H94A H 0.219931 0.596875 0.381174 0.087 Uiso 1 1 calc R U . . .
H94B H 0.328121 0.591251 0.355022 0.087 Uiso 1 1 calc R U . . .
H94C H 0.321865 0.691211 0.378684 0.087 Uiso 1 1 calc R U . . .
N10 N 1.0875(3) 0.9948(3) 0.93229(16) 0.0493(9) Uani 1 1 d . . . . .
C95 C 1.1360(4) 1.0479(3) 0.90811(17) 0.0407(10) Uani 1 1 d . . . . .
C96 C 1.1994(6) 1.1149(4) 0.8773(2) 0.0615(15) Uani 1 1 d . . . . .
H96A H 1.282815 1.131834 0.891298 0.092 Uiso 1 1 calc R U . . .
H96B H 1.173917 1.171810 0.878505 0.092 Uiso 1 1 calc R U . . .
H96C H 1.184373 1.086283 0.841375 0.092 Uiso 1 1 calc R U . . .

loop_
_atom_site_aniso_label
_atom_site_aniso_U_11
_atom_site_aniso_U_22
_atom_site_aniso_U_33
_atom_site_aniso_U_23
_atom_site_aniso_U_13
_atom_site_aniso_U_12
V1 0.0220(3) 0.0270(3) 0.0183(3) 0.0058(2) 0.0046(2) 0.0100(2)
O1 0.0235(12) 0.0320(13) 0.0252(12) 0.0102(10) 0.0049(10) 0.0118(10)
O2 0.0241(12) 0.0362(13) 0.0223(12) 0.0085(10) 0.0052(10) 0.0134(10)
O3 0.0263(12) 0.0344(14) 0.0280(13) 0.0056(10) 0.0058(10) 0.0127(10)
N1 0.0248(14) 0.0256(14) 0.0196(13) 0.0041(11) 0.0011(11) 0.0117(11)
N3 0.0252(14) 0.0287(15) 0.0191(13) 0.0057(11) 0.0052(11) 0.0108(12)
C1 0.0222(16) 0.0259(16) 0.0195(15) 0.0005(13) 0.0047(13) 0.0075(13)
C2 0.0270(17) 0.0248(16) 0.0183(15) 0.0030(13) 0.0041(13) 0.0098(13)
C3 0.0247(17) 0.0337(18) 0.0210(16) 0.0026(14) 0.0026(13) 0.0131(14)
C4 0.0248(17) 0.0343(19) 0.0254(17) 0.0044(14) 0.0072(14) 0.0107(15)
C5 0.0294(18) 0.0301(18) 0.0194(16) 0.0052(13) 0.0051(13) 0.0106(14)
C6 0.0262(17) 0.0248(16) 0.0169(15) 0.0020(12) 0.0028(13) 0.0083(13)
C7 0.0237(16) 0.0290(17) 0.0187(15) 0.0042(13) 0.0019(13) 0.0110(13)
C8 0.0277(19) 0.044(2) 0.035(2) 0.0097(17) 0.0067(16) 0.0111(16)
C9 0.0257(17) 0.0259(17) 0.0202(16) 0.0033(13) 0.0053(13) 0.0077(13)
N2 0.0303(16) 0.0325(16) 0.0229(14) 0.0093(12) 0.0033(12) 0.0121(13)
C10 0.0275(17) 0.0283(17) 0.0233(17) 0.0092(14) 0.0009(14) 0.0079(14)
C11 0.0294(18) 0.0274(17) 0.0236(17) 0.0082(14) 0.0021(14) 0.0067(14)
C12 0.0313(19) 0.0321(19) 0.0273(18) 0.0106(15) -0.0027(15) 0.0062(15)
C13 0.0319(19) 0.0314(19) 0.036(2) 0.0109(16) 0.0004(16) 0.0139(15)
C14 0.039(2) 0.0282(18) 0.034(2) 0.0035(15) 0.0017(16) 0.0120(16)
C15 0.0329(19) 0.0313(19) 0.0270(18) 0.0037(15) 0.0011(15) 0.0094(15)
C16 0.037(2) 0.0330(19) 0.0247(18) 0.0057(15) -0.0005(15) 0.0082(16)
F1 0.0772(19) 0.0336(13) 0.0395(13) 0.0071(10) 0.0138(13) 0.0240(12)
F2 0.0484(15) 0.0631(17) 0.0250(11) -0.0058(11) -0.0051(10) 0.0168(12)
F3 0.0376(13) 0.0571(15) 0.0354(13) 0.0028(11) 0.0119(10) 0.0105(11)
C17 0.0251(16) 0.0305(17) 0.0200(16) 0.0082(13) 0.0050(13) 0.0146(14)
C18 0.0246(17) 0.0273(17) 0.0228(16) 0.0057(13) 0.0043(13) 0.0109(14)
C19 0.0273(17) 0.0359(19) 0.0189(16) 0.0058(14) 0.0039(13) 0.0142(15)
C20 0.0352(19) 0.0305(18) 0.0247(17) 0.0091(14) 0.0064(15) 0.0160(15)
C21 0.037(2) 0.0275(18) 0.0261(18) 0.0074(14) 0.0087(15) 0.0111(15)
C22 0.0288(18) 0.0321(18) 0.0212(16) 0.0034(14) 0.0044(14) 0.0117(14)
C23 0.0286(18) 0.0336(19) 0.0261(18) 0.0074(15) 0.0012(14) 0.0099(15)
F4 0.0450(14) 0.0295(11) 0.0515(14) 0.0027(10) -0.0015(11) 0.0174(10)
F5 0.0392(13) 0.0392(13) 0.0345(12) 0.0069(10) 0.0075(10) -0.0019(10)
F6 0.0495(14) 0.0336(12) 0.0254(11) 0.0022(9) -0.0025(10) 0.0069(10)
C24 0.0245(17) 0.0243(16) 0.0247(17) 0.0032(13) 0.0078(14) 0.0077(13)
C25 0.0259(17) 0.0259(17) 0.0222(16) 0.0041(13) 0.0064(13) 0.0087(13)
C26 0.0251(17) 0.0276(17) 0.0314(19) 0.0078(14) 0.0070(14) 0.0070(14)
C27 0.0304(18) 0.0249(17) 0.0266(17) 0.0054(14) 0.0106(14) 0.0075(14)
C28 0.0311(18) 0.0258(17) 0.0235(17) 0.0070(13) 0.0084(14) 0.0073(14)
C29 0.0266(17) 0.0241(16) 0.0243(17) 0.0051(13) 0.0047(14) 0.0083(13)
C30 0.0230(16) 0.0294(17) 0.0247(17) 0.0045(13) 0.0045(13) 0.0095(14)
C31 0.0307(19) 0.041(2) 0.035(2) 0.0136(17) 0.0148(16) 0.0136(16)
C32 0.0307(18) 0.0275(17) 0.0227(17) 0.0055(13) 0.0078(14) 0.0103(14)
N4 0.0340(16) 0.0332(16) 0.0225(14) 0.0087(12) 0.0056(12) 0.0128(13)
C33 0.0329(19) 0.0345(19) 0.0184(16) 0.0061(14) 0.0066(14) 0.0136(15)
C34 0.041(2) 0.0341(19) 0.0217(17) 0.0100(14) 0.0087(15) 0.0153(16)
C35 0.045(2) 0.036(2) 0.0258(18) 0.0096(15) 0.0045(16) 0.0192(17)
C36 0.037(2) 0.043(2) 0.0242(18) 0.0056(16) -0.0001(15) 0.0161(17)
C37 0.040(2) 0.037(2) 0.0281(19) 0.0006(16) -0.0006(16) 0.0103(17)
C38 0.040(2) 0.0303(19) 0.0246(17) 0.0054(14) 0.0037(15) 0.0127(16)
C39 0.044(2) 0.036(2) 0.040(2) 0.0158(17) 0.0142(18) 0.0175(18)
F7 0.0503(15) 0.0419(14) 0.0409(14) 0.0009(11) 0.0011(11) -0.0001(11)
F8 0.0454(14) 0.0501(15) 0.0568(16) 0.0204(13) 0.0201(12) 0.0077(12)
F9 0.0573(17) 0.0303(13) 0.093(2) 0.0188(14) 0.0111(16) 0.0135(12)
C40 0.0193(16) 0.0322(18) 0.0218(16) 0.0062(13) 0.0022(13) 0.0087(13)
C41 0.0210(16) 0.0310(18) 0.0244(17) 0.0052(14) 0.0062(13) 0.0074(13)
C42 0.0232(17) 0.0361(19) 0.0269(18) 0.0088(15) 0.0049(14) 0.0098(14)
C43 0.0281(18) 0.046(2) 0.0224(17) 0.0098(16) 0.0027(14) 0.0101(16)
C44 0.036(2) 0.044(2) 0.0189(17) 0.0018(15) 0.0043(15) 0.0144(17)
C45 0.0324(19) 0.037(2) 0.0261(18) 0.0037(15) 0.0029(15) 0.0160(16)
C46 0.0297(18) 0.0333(19) 0.0272(18) 0.0061(15) 0.0055(14) 0.0145(15)
F10 0.0471(13) 0.0424(13) 0.0302(11) 0.0071(10) 0.0159(10) 0.0184(11)
F11 0.0378(12) 0.0456(13) 0.0337(12) -0.0069(10) -0.0068(10) 0.0171(10)
F12 0.0506(14) 0.0299(11) 0.0346(12) 0.0080(9) 0.0089(10) 0.0166(10)
V2 0.0224(3) 0.0270(3) 0.0192(3) 0.0066(2) 0.0048(2) 0.0100(2)
O4 0.0222(12) 0.0357(13) 0.0214(12) 0.0080(10) 0.0044(9) 0.0105(10)
O5 0.0238(12) 0.0328(13) 0.0258(12) 0.0105(10) 0.0070(10) 0.0120(10)
O6 0.0286(13) 0.0337(13) 0.0281(13) 0.0059(10) 0.0073(10) 0.0113(11)
N5 0.0258(14) 0.0270(14) 0.0203(14) 0.0051(11) 0.0065(11) 0.0114(12)
N7 0.0243(14) 0.0296(15) 0.0215(14) 0.0058(11) 0.0057(11) 0.0088(12)
C47 0.0225(16) 0.0212(15) 0.0231(16) 0.0031(13) 0.0030(13) 0.0066(13)
C48 0.0274(17) 0.0224(16) 0.0211(16) 0.0058(13) 0.0077(13) 0.0083(13)
C49 0.0255(17) 0.0270(17) 0.0314(18) 0.0070(14) 0.0055(14) 0.0102(14)
C50 0.0262(17) 0.0253(17) 0.0286(18) 0.0067(14) 0.0024(14) 0.0097(14)
C51 0.0306(18) 0.0251(17) 0.0204(16) 0.0083(13) 0.0024(13) 0.0105(14)
C52 0.0270(17) 0.0239(16) 0.0216(16) 0.0048(13) 0.0044(13) 0.0075(13)
C53 0.0249(17) 0.0249(16) 0.0223(16) 0.0056(13) 0.0063(13) 0.0084(13)
C54 0.0293(19) 0.041(2) 0.033(2) 0.0127(16) 0.0041(15) 0.0163(16)
C55 0.0289(18) 0.0259(17) 0.0211(16) 0.0032(13) 0.0017(14) 0.0080(14)
N6 0.0290(16) 0.0356(17) 0.0235(15) 0.0098(12) 0.0058(12) 0.0078(13)
C56 0.0291(18) 0.0358(19) 0.0184(16) 0.0061(14) 0.0031(14) 0.0059(15)
C57 0.0312(19) 0.0350(19) 0.0183(16) 0.0062(14) 0.0034(14) 0.0050(15)
C58 0.035(2) 0.039(2) 0.0233(18) 0.0094(15) 0.0064(15) 0.0003(16)
C59 0.037(2) 0.048(2) 0.0256(19) 0.0012(17) 0.0133(16) 0.0073(18)
C60 0.042(2) 0.037(2) 0.031(2) -0.0009(16) 0.0082(17) 0.0099(17)
C61 0.036(2) 0.0327(19) 0.0262(18) 0.0055(15) 0.0066(15) 0.0061(16)
C62 0.037(2) 0.035(2) 0.0272(19) 0.0079(15) 0.0067(16) 0.0039(16)
F13 0.0388(13) 0.0461(14) 0.0534(15) 0.0131(12) 0.0013(11) 0.0140(11)
F14 0.0473(15) 0.0348(13) 0.0626(17) 0.0151(12) 0.0138(13) 0.0034(11)
F15 0.0775(19) 0.0449(14) 0.0310(12) 0.0019(10) 0.0113(12) 0.0235(13)
C63 0.0242(16) 0.0289(17) 0.0225(16) 0.0079(13) 0.0072(13) 0.0128(14)
C64 0.0250(17) 0.0292(17) 0.0225(16) 0.0039(13) 0.0052(13) 0.0111(14)
C65 0.0265(17) 0.0298(18) 0.0269(17) 0.0096(14) 0.0090(14) 0.0115(14)
C66 0.0342(19) 0.0359(19) 0.0243(17) 0.0096(15) 0.0115(15) 0.0158(16)
C67 0.037(2) 0.0321(19) 0.0211(17) 0.0043(14) 0.0044(15) 0.0136(16)
C68 0.0305(18) 0.0302(18) 0.0239(17) 0.0077(14) 0.0071(14) 0.0114(15)
C69 0.0277(18) 0.0316(19) 0.0266(18) 0.0065(14) 0.0060(14) 0.0070(15)
F16 0.0422(13) 0.0450(13) 0.0319(12) -0.0062(10) 0.0127(10) 0.0109(10)
F17 0.0369(12) 0.0410(12) 0.0290(11) 0.0060(9) -0.0068(9) 0.0092(10)
F18 0.0495(14) 0.0290(11) 0.0309(11) 0.0067(9) 0.0045(10) 0.0040(10)
C70 0.0257(17) 0.0272(17) 0.0211(16) 0.0011(13) 0.0023(13) 0.0106(14)
C71 0.0255(17) 0.0304(18) 0.0194(16) 0.0024(13) 0.0029(13) 0.0094(14)
C72 0.0242(17) 0.0361(19) 0.0241(17) 0.0005(14) 0.0032(14) 0.0091(15)
C73 0.0277(18) 0.0338(19) 0.0244(17) 0.0030(14) 0.0007(14) 0.0133(15)
C74 0.0303(18) 0.0296(18) 0.0208(16) 0.0045(13) 0.0030(14) 0.0118(14)
C75 0.0259(17) 0.0288(17) 0.0175(15) 0.0027(13) 0.0021(13) 0.0093(14)
C76 0.0243(17) 0.0288(18) 0.0263(17) 0.0038(14) 0.0051(14) 0.0079(14)
C77 0.032(2) 0.050(2) 0.039(2) 0.0102(18) 0.0046(17) 0.0202(18)
C78 0.0264(17) 0.0291(17) 0.0206(16) 0.0049(13) 0.0048(13) 0.0128(14)
N8 0.0319(16) 0.0339(16) 0.0222(14) 0.0093(12) 0.0068(12) 0.0119(13)
C79 0.0315(18) 0.0303(18) 0.0214(16) 0.0102(14) 0.0051(14) 0.0129(15)
C80 0.038(2) 0.0335(19) 0.0232(17) 0.0098(15) 0.0062(15) 0.0152(16)
C81 0.042(2) 0.038(2) 0.0258(18) 0.0115(15) 0.0122(16) 0.0161(17)
C82 0.036(2) 0.036(2) 0.033(2) 0.0123(16) 0.0130(16) 0.0093(16)
C83 0.038(2) 0.033(2) 0.0298(19) 0.0064(15) 0.0056(16) 0.0049(16)
C84 0.041(2) 0.0324(19) 0.0231(17) 0.0052(14) 0.0086(15) 0.0108(16)
C85 0.043(2) 0.044(2) 0.0252(18) 0.0084(16) 0.0060(16) 0.0193(18)
F19 0.0538(16) 0.0760(19) 0.0290(12) -0.0120(12) 0.0078(11) 0.0132(14)
F20 0.0413(14) 0.0572(16) 0.0368(13) 0.0075(11) -0.0071(10) 0.0165(12)
F21 0.0464(14) 0.0366(13) 0.0385(13) 0.0034(10) -0.0030(11) 0.0036(10)
C86 0.0218(16) 0.0294(17) 0.0239(17) 0.0084(14) 0.0056(13) 0.0072(13)
C87 0.0243(17) 0.0305(18) 0.0264(17) 0.0079(14) 0.0041(14) 0.0098(14)
C88 0.0273(18) 0.036(2) 0.0245(17) 0.0091(15) 0.0073(14) 0.0090(15)
C89 0.0287(18) 0.035(2) 0.0322(19) 0.0138(16) 0.0065(15) 0.0088(15)
C90 0.033(2) 0.0287(19) 0.042(2) 0.0118(16) 0.0114(17) 0.0098(15)
C91 0.0320(19) 0.0324(19) 0.0309(19) 0.0047(15) 0.0105(15) 0.0111(15)
C92 0.0320(19) 0.0335(19) 0.0264(18) 0.0052(15) 0.0069(15) 0.0098(15)
F22 0.0554(15) 0.0373(12) 0.0261(11) 0.0026(9) 0.0086(10) 0.0155(11)
F23 0.0405(13) 0.0292(11) 0.0509(14) 0.0032(10) 0.0173(11) 0.0023(10)
F24 0.0488(14) 0.0397(13) 0.0359(12) 0.0086(10) 0.0065(10) 0.0236(11)
N9 0.039(2) 0.048(2) 0.059(3) 0.0016(19) 0.0026(19) 0.0152(17)
C93 0.036(2) 0.034(2) 0.055(3) -0.0024(19) 0.005(2) 0.0092(17)
C94 0.079(4) 0.039(3) 0.047(3) 0.001(2) -0.003(3) 0.011(2)
N10 0.039(2) 0.053(2) 0.053(2) -0.0019(19) 0.0102(18) 0.0111(18)
C95 0.038(2) 0.042(2) 0.038(2) -0.0077(18) 0.0042(18) 0.0090(18)
C96 0.092(4) 0.043(3) 0.040(3) 0.001(2) 0.014(3) 0.006(3)

loop_
_atom_type_symbol
_atom_type_description
_atom_type_scat_dispersion_real
_atom_type_scat_dispersion_imag
_atom_type_scat_source
C C 0.0181 0.0091 'International Tables Vol C Tables 4.2.6.8 and 6.1.1.4'
H H 0.0000 0.0000 'International Tables Vol C Tables 4.2.6.8 and 6.1.1.4'
N N 0.0311 0.0180 'International Tables Vol C Tables 4.2.6.8 and 6.1.1.4'
O O 0.0492 0.0322 'International Tables Vol C Tables 4.2.6.8 and 6.1.1.4'
F F 0.0727 0.0534 'International Tables Vol C Tables 4.2.6.8 and 6.1.1.4'
V V 0.0687 2.1097 'International Tables Vol C Tables 4.2.6.8 and 6.1.1.4'

loop_
_geom_angle_atom_site_label_1
_geom_angle_atom_site_label_2
_geom_angle_atom_site_label_3
_geom_angle
_geom_angle_site_symmetry_1
_geom_angle_site_symmetry_3
_geom_angle_publ_flag
O3 V1 O2 113.89(12) . . ?
O3 V1 O1 114.65(12) . . ?
O2 V1 O1 131.46(11) . . ?
O3 V1 N3 96.82(12) . . ?
O2 V1 N3 87.21(11) . . ?
O1 V1 N3 87.47(11) . . ?
O3 V1 N1 96.56(12) . . ?
O2 V1 N1 87.37(11) . . ?
O1 V1 N1 86.97(11) . . ?
N3 V1 N1 166.61(12) . . ?
C1 O1 V1 133.9(2) . . ?
C24 O2 V1 132.9(2) . . ?
C7 N1 C17 115.6(3) . . ?
C7 N1 V1 125.1(2) . . ?
C17 N1 V1 118.2(2) . . ?
C30 N3 C40 115.6(3) . . ?
C30 N3 V1 124.4(2) . . ?
C40 N3 V1 119.1(2) . . ?
O1 C1 C6 120.4(3) . . ?
O1 C1 C2 123.0(3) . . ?
C6 C1 C2 116.5(3) . . ?
C3 C2 C1 121.0(3) . . ?
C3 C2 C7 116.6(3) . . ?
C1 C2 C7 122.3(3) . . ?
C4 C3 C2 121.8(3) . . ?
C4 C3 H3 119.1 . . ?
C2 C3 H3 119.1 . . ?
C5 C4 C3 117.0(3) . . ?
C5 C4 C8 121.3(3) . . ?
C3 C4 C8 121.7(3) . . ?
C6 C5 C4 123.0(3) . . ?
C6 C5 H5 118.5 . . ?
C4 C5 H5 118.5 . . ?
C5 C6 C1 120.7(3) . . ?
C5 C6 C9 120.2(3) . . ?
C1 C6 C9 119.1(3) . . ?
N1 C7 C2 126.1(3) . . ?
N1 C7 H7 116.9 . . ?
C2 C7 H7 116.9 . . ?
C4 C8 H8A 109.5 . . ?
C4 C8 H8B 109.5 . . ?
H8A C8 H8B 109.5 . . ?
C4 C8 H8C 109.5 . . ?
H8A C8 H8C 109.5 . . ?
H8B C8 H8C 109.5 . . ?
N2 C9 C6 121.1(3) . . ?
N2 C9 H9 119.5 . . ?
C6 C9 H9 119.5 . . ?
C9 N2 C10 116.7(3) . . ?
C15 C10 C11 118.9(3) . . ?
C15 C10 N2 121.2(3) . . ?
C11 C10 N2 119.9(3) . . ?
C12 C11 C10 119.6(3) . . ?
C12 C11 C16 120.0(3) . . ?
C10 C11 C16 120.5(3) . . ?
C13 C12 C11 121.0(3) . . ?
C13 C12 H12 119.5 . . ?
C11 C12 H12 119.5 . . ?
C12 C13 C14 119.7(4) . . ?
C12 C13 H13 120.2 . . ?
C14 C13 H13 120.2 . . ?
C13 C14 C15 120.1(4) . . ?
C13 C14 H14 120.0 . . ?
C15 C14 H14 120.0 . . ?
C10 C15 C14 120.8(3) . . ?
C10 C15 H15 119.6 . . ?
C14 C15 H15 119.6 . . ?
F2 C16 F1 106.1(3) . . ?
F2 C16 F3 104.9(3) . . ?
F1 C16 F3 105.5(3) . . ?
F2 C16 C11 113.1(3) . . ?
F1 C16 C11 113.3(3) . . ?
F3 C16 C11 113.2(3) . . ?
C22 C17 C18 120.3(3) . . ?
C22 C17 N1 118.5(3) . . ?
C18 C17 N1 121.2(3) . . ?
C19 C18 C17 118.5(3) . . ?
C19 C18 C23 119.2(3) . . ?
C17 C18 C23 122.2(3) . . ?
C20 C19 C18 121.1(3) . . ?
C20 C19 H19 119.5 . . ?
C18 C19 H19 119.5 . . ?
C19 C20 C21 120.0(3) . . ?
C19 C20 H20 120.0 . . ?
C21 C20 H20 120.0 . . ?
C22 C21 C20 119.4(3) . . ?
C22 C21 H21 120.3 . . ?
C20 C21 H21 120.3 . . ?
C17 C22 C21 120.7(3) . . ?
C17 C22 H22 119.7 . . ?
C21 C22 H22 119.7 . . ?
F6 C23 F4 106.3(3) . . ?
F6 C23 F5 104.8(3) . . ?
F4 C23 F5 106.1(3) . . ?
F6 C23 C18 112.1(3) . . ?
F4 C23 C18 112.9(3) . . ?
F5 C23 C18 113.9(3) . . ?
O2 C24 C29 119.3(3) . . ?
O2 C24 C25 123.1(3) . . ?
C29 C24 C25 117.6(3) . . ?
C26 C25 C24 120.0(3) . . ?
C26 C25 C30 117.3(3) . . ?
C24 C25 C30 122.6(3) . . ?
C27 C26 C25 122.2(3) . . ?
C27 C26 H26 118.9 . . ?
C25 C26 H26 118.9 . . ?
C26 C27 C28 117.5(3) . . ?
C26 C27 C31 122.4(3) . . ?
C28 C27 C31 120.2(3) . . ?
C29 C28 C27 122.5(3) . . ?
C29 C28 H28 118.8 . . ?
C27 C28 H28 118.8 . . ?
C28 C29 C24 120.2(3) . . ?
C28 C29 C32 120.2(3) . . ?
C24 C29 C32 119.5(3) . . ?
N3 C30 C25 126.3(3) . . ?
N3 C30 H30 116.9 . . ?
C25 C30 H30 116.9 . . ?
C27 C31 H31A 109.5 . . ?
C27 C31 H31B 109.5 . . ?
H31A C31 H31B 109.5 . . ?
C27 C31 H31C 109.5 . . ?
H31A C31 H31C 109.5 . . ?
H31B C31 H31C 109.5 . . ?
N4 C32 C29 121.2(3) . . ?
N4 C32 H32 119.4 . . ?
C29 C32 H32 119.4 . . ?
C32 N4 C33 117.0(3) . . ?
C38 C33 C34 118.9(3) . . ?
C38 C33 N4 121.3(3) . . ?
C34 C33 N4 119.8(3) . . ?
C35 C34 C33 119.3(4) . . ?
C35 C34 C39 120.7(3) . . ?
C33 C34 C39 119.9(4) . . ?
C36 C35 C34 121.0(4) . . ?
C36 C35 H35 119.5 . . ?
C34 C35 H35 119.5 . . ?
C35 C36 C37 119.9(4) . . ?
C35 C36 H36 120.0 . . ?
C37 C36 H36 120.0 . . ?
C36 C37 C38 119.6(4) . . ?
C36 C37 H37 120.2 . . ?
C38 C37 H37 120.2 . . ?
C33 C38 C37 121.2(4) . . ?
C33 C38 H38 119.4 . . ?
C37 C38 H38 119.4 . . ?
F8 C39 F7 106.3(3) . . ?
F8 C39 F9 105.4(3) . . ?
F7 C39 F9 105.3(4) . . ?
F8 C39 C34 113.4(4) . . ?
F7 C39 C34 113.4(3) . . ?
F9 C39 C34 112.3(4) . . ?
C45 C40 C41 119.7(3) . . ?
C45 C40 N3 118.7(3) . . ?
C41 C40 N3 121.6(3) . . ?
C42 C41 C40 119.5(3) . . ?
C42 C41 C46 119.2(3) . . ?
C40 C41 C46 121.3(3) . . ?
C43 C42 C41 120.0(3) . . ?
C43 C42 H42 120.0 . . ?
C41 C42 H42 120.0 . . ?
C42 C43 C44 120.8(3) . . ?
C42 C43 H43 119.6 . . ?
C44 C43 H43 119.6 . . ?
C43 C44 C45 119.7(4) . . ?
C43 C44 H44 120.1 . . ?
C45 C44 H44 120.1 . . ?
C40 C45 C44 120.3(4) . . ?
C40 C45 H45 119.9 . . ?
C44 C45 H45 119.9 . . ?
F11 C46 F12 106.6(3) . . ?
F11 C46 F10 106.3(3) . . ?
F12 C46 F10 105.2(3) . . ?
F11 C46 C41 112.9(3) . . ?
F12 C46 C41 112.3(3) . . ?
F10 C46 C41 113.1(3) . . ?
O6 V2 O5 113.96(12) . . ?
O6 V2 O4 114.68(12) . . ?
O5 V2 O4 131.36(11) . . ?
O6 V2 N7 97.05(13) . . ?
O5 V2 N7 87.23(11) . . ?
O4 V2 N7 87.16(11) . . ?
O6 V2 N5 96.75(12) . . ?
O5 V2 N5 87.29(11) . . ?
O4 V2 N5 86.98(11) . . ?
N7 V2 N5 166.20(12) . . ?
C47 O4 V2 133.6(2) . . ?
C70 O5 V2 132.9(2) . . ?
C53 N5 C63 115.6(3) . . ?
C53 N5 V2 124.9(2) . . ?
C63 N5 V2 118.3(2) . . ?
C76 N7 C86 115.5(3) . . ?
C76 N7 V2 124.1(2) . . ?
C86 N7 V2 119.4(2) . . ?
O4 C47 C52 120.0(3) . . ?
O4 C47 C48 123.1(3) . . ?
C52 C47 C48 116.9(3) . . ?
C49 C48 C47 120.6(3) . . ?
C49 C48 C53 116.9(3) . . ?
C47 C48 C53 122.4(3) . . ?
C50 C49 C48 122.3(3) . . ?
C50 C49 H49 118.9 . . ?
C48 C49 H49 118.9 . . ?
C49 C50 C51 116.8(3) . . ?
C49 C50 C54 122.2(3) . . ?
C51 C50 C54 121.0(3) . . ?
C52 C51 C50 123.1(3) . . ?
C52 C51 H51 118.5 . . ?
C50 C51 H51 118.5 . . ?
C51 C52 C47 120.4(3) . . ?
C51 C52 C55 120.2(3) . . ?
C47 C52 C55 119.4(3) . . ?
N5 C53 C48 126.2(3) . . ?
N5 C53 H53 116.9 . . ?
C48 C53 H53 116.9 . . ?
C50 C54 H54A 109.5 . . ?
C50 C54 H54B 109.5 . . ?
H54A C54 H54B 109.5 . . ?
C50 C54 H54C 109.5 . . ?
H54A C54 H54C 109.5 . . ?
H54B C54 H54C 109.5 . . ?
N6 C55 C52 121.1(3) . . ?
N6 C55 H55 119.5 . . ?
C52 C55 H55 119.5 . . ?
C55 N6 C56 116.9(3) . . ?
C61 C56 C57 118.7(3) . . ?
C61 C56 N6 121.1(3) . . ?
C57 C56 N6 120.2(3) . . ?
C58 C57 C56 120.0(4) . . ?
C58 C57 C62 119.7(3) . . ?
C56 C57 C62 120.3(3) . . ?
C57 C58 C59 120.6(4) . . ?
C57 C58 H58 119.7 . . ?
C59 C58 H58 119.7 . . ?
C60 C59 C58 119.4(4) . . ?
C60 C59 H59 120.3 . . ?
C58 C59 H59 120.3 . . ?
C59 C60 C61 120.4(4) . . ?
C59 C60 H60 119.8 . . ?
C61 C60 H60 119.8 . . ?
C56 C61 C60 120.7(4) . . ?
C56 C61 H61 119.7 . . ?
C60 C61 H61 119.7 . . ?
F14 C62 F13 105.6(3) . . ?
F14 C62 F15 106.0(3) . . ?
F13 C62 F15 106.0(3) . . ?
F14 C62 C57 112.6(3) . . ?
F13 C62 C57 113.0(3) . . ?
F15 C62 C57 112.9(3) . . ?
C68 C63 C64 119.7(3) . . ?
C68 C63 N5 118.5(3) . . ?
C64 C63 N5 121.8(3) . . ?
C65 C64 C63 119.6(3) . . ?
C65 C64 C69 119.0(3) . . ?
C63 C64 C69 121.4(3) . . ?
C66 C65 C64 120.6(3) . . ?
C66 C65 H65 119.7 . . ?
C64 C65 H65 119.7 . . ?
C65 C66 C67 119.9(3) . . ?
C65 C66 H66 120.1 . . ?
C67 C66 H66 120.1 . . ?
C68 C67 C66 120.0(3) . . ?
C68 C67 H67 120.0 . . ?
C66 C67 H67 120.0 . . ?
C63 C68 C67 120.2(3) . . ?
C63 C68 H68 119.9 . . ?
C67 C68 H68 119.9 . . ?
F18 C69 F16 106.5(3) . . ?
F18 C69 F17 105.5(3) . . ?
F16 C69 F17 105.7(3) . . ?
F18 C69 C64 112.3(3) . . ?
F16 C69 C64 112.8(3) . . ?
F17 C69 C64 113.3(3) . . ?
O5 C70 C75 119.2(3) . . ?
O5 C70 C71 123.2(3) . . ?
C75 C70 C71 117.6(3) . . ?
C72 C71 C70 120.5(3) . . ?
C72 C71 C76 117.0(3) . . ?
C70 C71 C76 122.4(3) . . ?
C73 C72 C71 121.9(3) . . ?
C73 C72 H72 119.1 . . ?
C71 C72 H72 119.1 . . ?
C72 C73 C74 117.3(3) . . ?
C72 C73 C77 121.9(4) . . ?
C74 C73 C77 120.8(3) . . ?
C73 C74 C75 122.8(3) . . ?
C73 C74 H74 118.6 . . ?
C75 C74 H74 118.6 . . ?
C74 C75 C70 119.9(3) . . ?
C74 C75 C78 120.5(3) . . ?
C70 C75 C78 119.6(3) . . ?
N7 C76 C71 126.4(3) . . ?
N7 C76 H76 116.8 . . ?
C71 C76 H76 116.8 . . ?
C73 C77 H77A 109.5 . . ?
C73 C77 H77B 109.5 . . ?
H77A C77 H77B 109.5 . . ?
C73 C77 H77C 109.5 . . ?
H77A C77 H77C 109.5 . . ?
H77B C77 H77C 109.5 . . ?
N8 C78 C75 121.4(3) . . ?
N8 C78 H78 119.3 . . ?
C75 C78 H78 119.3 . . ?
C78 N8 C79 116.9(3) . . ?
C84 C79 C80 119.5(3) . . ?
C84 C79 N8 121.2(3) . . ?
C80 C79 N8 119.3(3) . . ?
C81 C80 C79 119.3(4) . . ?
C81 C80 C85 120.1(3) . . ?
C79 C80 C85 120.5(4) . . ?
C82 C81 C80 120.3(4) . . ?
C82 C81 H81 119.8 . . ?
C80 C81 H81 119.8 . . ?
C81 C82 C83 120.7(4) . . ?
C81 C82 H82 119.6 . . ?
C83 C82 H82 119.6 . . ?
C82 C83 C84 119.5(4) . . ?
C82 C83 H83 120.3 . . ?
C84 C83 H83 120.3 . . ?
C79 C84 C83 120.6(4) . . ?
C79 C84 H84 119.7 . . ?
C83 C84 H84 119.7 . . ?
F20 C85 F19 105.5(3) . . ?
F20 C85 F21 106.1(3) . . ?
F19 C85 F21 105.8(3) . . ?
F20 C85 C80 113.1(3) . . ?
F19 C85 C80 112.5(4) . . ?
F21 C85 C80 113.3(3) . . ?
C91 C86 C87 119.5(3) . . ?
C91 C86 N7 119.1(3) . . ?
C87 C86 N7 121.4(3) . . ?
C88 C87 C86 119.3(3) . . ?
C88 C87 C92 119.3(3) . . ?
C86 C87 C92 121.4(3) . . ?
C89 C88 C87 120.5(3) . . ?
C89 C88 H88 119.7 . . ?
C87 C88 H88 119.7 . . ?
C88 C89 C90 120.5(3) . . ?
C88 C89 H89 119.8 . . ?
C90 C89 H89 119.8 . . ?
C91 C90 C89 119.7(4) . . ?
C91 C90 H90 120.1 . . ?
C89 C90 H90 120.1 . . ?
C90 C91 C86 120.5(4) . . ?
C90 C91 H91 119.7 . . ?
C86 C91 H91 119.7 . . ?
F23 C92 F22 106.8(3) . . ?
F23 C92 F24 105.8(3) . . ?
F22 C92 F24 104.8(3) . . ?
F23 C92 C87 113.1(3) . . ?
F22 C92 C87 112.5(3) . . ?
F24 C92 C87 113.1(3) . . ?
N9 C93 C94 179.3(5) . . ?
C93 C94 H94A 109.5 . . ?
C93 C94 H94B 109.5 . . ?
H94A C94 H94B 109.5 . . ?
C93 C94 H94C 109.5 . . ?
H94A C94 H94C 109.5 . . ?
H94B C94 H94C 109.5 . . ?
N10 C95 C96 179.0(5) . . ?
C95 C96 H96A 109.5 . . ?
C95 C96 H96B 109.5 . . ?
H96A C96 H96B 109.5 . . ?
C95 C96 H96C 109.5 . . ?
H96A C96 H96C 109.5 . . ?
H96B C96 H96C 109.5 . . ?

loop_
_geom_bond_atom_site_label_1
_geom_bond_atom_site_label_2
_geom_bond_distance
_geom_bond_site_symmetry_2
_geom_bond_publ_flag
V1 O3 1.594(3) . ?
V1 O2 1.916(2) . ?
V1 O1 1.916(2) . ?
V1 N3 2.106(3) . ?
V1 N1 2.116(3) . ?
O1 C1 1.313(4) . ?
O2 C24 1.317(4) . ?
N1 C7 1.284(5) . ?
N1 C17 1.450(4) . ?
N3 C30 1.298(5) . ?
N3 C40 1.435(4) . ?
C1 C6 1.415(5) . ?
C1 C2 1.426(5) . ?
C2 C3 1.397(5) . ?
C2 C7 1.447(5) . ?
C3 C4 1.394(5) . ?
C3 H3 0.9500 . ?
C4 C5 1.389(5) . ?
C4 C8 1.505(5) . ?
C5 C6 1.387(5) . ?
C5 H5 0.9500 . ?
C6 C9 1.471(5) . ?
C7 H7 0.9500 . ?
C8 H8A 0.9800 . ?
C8 H8B 0.9800 . ?
C8 H8C 0.9800 . ?
C9 N2 1.275(4) . ?
C9 H9 0.9500 . ?
N2 C10 1.412(5) . ?
C10 C15 1.382(5) . ?
C10 C11 1.410(5) . ?
C11 C12 1.386(5) . ?
C11 C16 1.482(5) . ?
C12 C13 1.377(6) . ?
C12 H12 0.9500 . ?
C13 C14 1.382(5) . ?
C13 H13 0.9500 . ?
C14 C15 1.391(5) . ?
C14 H14 0.9500 . ?
C15 H15 0.9500 . ?
C16 F2 1.341(4) . ?
C16 F1 1.347(5) . ?
C16 F3 1.351(5) . ?
C17 C22 1.379(5) . ?
C17 C18 1.404(5) . ?
C18 C19 1.398(5) . ?
C18 C23 1.493(5) . ?
C19 C20 1.376(5) . ?
C19 H19 0.9500 . ?
C20 C21 1.396(5) . ?
C20 H20 0.9500 . ?
C21 C22 1.391(5) . ?
C21 H21 0.9500 . ?
C22 H22 0.9500 . ?
C23 F6 1.342(4) . ?
C23 F4 1.342(4) . ?
C23 F5 1.346(4) . ?
C24 C29 1.415(5) . ?
C24 C25 1.420(5) . ?
C25 C26 1.413(5) . ?
C25 C30 1.432(5) . ?
C26 C27 1.377(5) . ?
C26 H26 0.9500 . ?
C27 C28 1.399(5) . ?
C27 C31 1.502(5) . ?
C28 C29 1.392(5) . ?
C28 H28 0.9500 . ?
C29 C32 1.473(5) . ?
C30 H30 0.9500 . ?
C31 H31A 0.9800 . ?
C31 H31B 0.9800 . ?
C31 H31C 0.9800 . ?
C32 N4 1.269(5) . ?
C32 H32 0.9500 . ?
N4 C33 1.409(5) . ?
C33 C38 1.386(5) . ?
C33 C34 1.407(5) . ?
C34 C35 1.395(6) . ?
C34 C39 1.479(6) . ?
C35 C36 1.376(6) . ?
C35 H35 0.9500 . ?
C36 C37 1.386(6) . ?
C36 H36 0.9500 . ?
C37 C38 1.392(6) . ?
C37 H37 0.9500 . ?
C38 H38 0.9500 . ?
C39 F8 1.335(5) . ?
C39 F7 1.349(5) . ?
C39 F9 1.350(5) . ?
C40 C45 1.384(5) . ?
C40 C41 1.403(5) . ?
C41 C42 1.402(5) . ?
C41 C46 1.496(5) . ?
C42 C43 1.375(6) . ?
C42 H42 0.9500 . ?
C43 C44 1.382(6) . ?
C43 H43 0.9500 . ?
C44 C45 1.396(5) . ?
C44 H44 0.9500 . ?
C45 H45 0.9500 . ?
C46 F11 1.341(4) . ?
C46 F12 1.343(4) . ?
C46 F10 1.350(4) . ?
V2 O6 1.596(3) . ?
V2 O5 1.914(2) . ?
V2 O4 1.922(2) . ?
V2 N7 2.106(3) . ?
V2 N5 2.116(3) . ?
O4 C47 1.311(4) . ?
O5 C70 1.319(4) . ?
N5 C53 1.289(4) . ?
N5 C63 1.442(4) . ?
N7 C76 1.299(5) . ?
N7 C86 1.433(4) . ?
C47 C52 1.414(5) . ?
C47 C48 1.423(5) . ?
C48 C49 1.396(5) . ?
C48 C53 1.448(5) . ?
C49 C50 1.384(5) . ?
C49 H49 0.9500 . ?
C50 C51 1.394(5) . ?
C50 C54 1.508(5) . ?
C51 C52 1.384(5) . ?
C51 H51 0.9500 . ?
C52 C55 1.473(5) . ?
C53 H53 0.9500 . ?
C54 H54A 0.9800 . ?
C54 H54B 0.9800 . ?
C54 H54C 0.9800 . ?
C55 N6 1.269(5) . ?
C55 H55 0.9500 . ?
N6 C56 1.410(5) . ?
C56 C61 1.387(6) . ?
C56 C57 1.407(5) . ?
C57 C58 1.382(6) . ?
C57 C62 1.493(6) . ?
C58 C59 1.389(6) . ?
C58 H58 0.9500 . ?
C59 C60 1.378(6) . ?
C59 H59 0.9500 . ?
C60 C61 1.387(6) . ?
C60 H60 0.9500 . ?
C61 H61 0.9500 . ?
C62 F14 1.335(4) . ?
C62 F13 1.341(5) . ?
C62 F15 1.348(5) . ?
C63 C68 1.385(5) . ?
C63 C64 1.406(5) . ?
C64 C65 1.389(5) . ?
C64 C69 1.502(5) . ?
C65 C66 1.381(5) . ?
C65 H65 0.9500 . ?
C66 C67 1.394(5) . ?
C66 H66 0.9500 . ?
C67 C68 1.391(5) . ?
C67 H67 0.9500 . ?
C68 H68 0.9500 . ?
C69 F18 1.335(4) . ?
C69 F16 1.342(4) . ?
C69 F17 1.345(4) . ?
C70 C75 1.414(5) . ?
C70 C71 1.418(5) . ?
C71 C72 1.405(5) . ?
C71 C76 1.435(5) . ?
C72 C73 1.388(5) . ?
C72 H72 0.9500 . ?
C73 C74 1.394(5) . ?
C73 C77 1.500(5) . ?
C74 C75 1.398(5) . ?
C74 H74 0.9500 . ?
C75 C78 1.465(5) . ?
C76 H76 0.9500 . ?
C77 H77A 0.9800 . ?
C77 H77B 0.9800 . ?
C77 H77C 0.9800 . ?
C78 N8 1.277(4) . ?
C78 H78 0.9500 . ?
N8 C79 1.416(5) . ?
C79 C84 1.386(5) . ?
C79 C80 1.400(5) . ?
C80 C81 1.398(6) . ?
C80 C85 1.485(6) . ?
C81 C82 1.373(6) . ?
C81 H81 0.9500 . ?
C82 C83 1.383(6) . ?
C82 H82 0.9500 . ?
C83 C84 1.392(6) . ?
C83 H83 0.9500 . ?
C84 H84 0.9500 . ?
C85 F20 1.339(5) . ?
C85 F19 1.344(5) . ?
C85 F21 1.348(5) . ?
C86 C91 1.392(5) . ?
C86 C87 1.405(5) . ?
C87 C88 1.398(5) . ?
C87 C92 1.492(5) . ?
C88 C89 1.376(5) . ?
C88 H88 0.9500 . ?
C89 C90 1.389(6) . ?
C89 H89 0.9500 . ?
C90 C91 1.388(5) . ?
C90 H90 0.9500 . ?
C91 H91 0.9500 . ?
C92 F23 1.337(4) . ?
C92 F22 1.339(4) . ?
C92 F24 1.358(4) . ?
N9 C93 1.133(6) . ?
C93 C94 1.460(7) . ?
C94 H94A 0.9800 . ?
C94 H94B 0.9800 . ?
C94 H94C 0.9800 . ?
N10 C95 1.136(6) . ?
C95 C96 1.448(7) . ?
C96 H96A 0.9800 . ?
C96 H96B 0.9800 . ?
C96 H96C 0.9800 . ?

loop_
_geom_hbond_atom_site_label_D
_geom_hbond_atom_site_label_H
_geom_hbond_atom_site_label_A
_geom_hbond_distance_DH
_geom_hbond_distance_HA
_geom_hbond_distance_DA
_geom_hbond_angle_DHA
_geom_hbond_site_symmetry_A
_geom_hbond_publ_flag
C22 H22 O3 0.95 2.52 3.207(4) 129.4 . yes
C30 H30 N9 0.95 2.50 3.381(5) 154.1 . yes
C45 H45 O3 0.95 2.63 3.296(4) 127.6 . yes
C68 H68 O6 0.95 2.56 3.229(4) 128.0 . yes
C76 H76 N10 0.95 2.49 3.376(5) 155.9 . yes
C91 H91 O6 0.95 2.66 3.320(4) 127.5 . yes

loop_
_geom_torsion_atom_site_label_1
_geom_torsion_atom_site_label_2
_geom_torsion_atom_site_label_3
_geom_torsion_atom_site_label_4
_geom_torsion
_geom_torsion_site_symmetry_1
_geom_torsion_site_symmetry_2
_geom_torsion_site_symmetry_3
_geom_torsion_site_symmetry_4
_geom_torsion_publ_flag
V1 O1 C1 C6 173.9(2) . . . . ?
V1 O1 C1 C2 -5.9(5) . . . . ?
O1 C1 C2 C3 -179.4(3) . . . . ?
C6 C1 C2 C3 0.8(5) . . . . ?
O1 C1 C2 C7 -3.0(5) . . . . ?
C6 C1 C2 C7 177.1(3) . . . . ?
C1 C2 C3 C4 -0.3(5) . . . . ?
C7 C2 C3 C4 -176.8(3) . . . . ?
C2 C3 C4 C5 0.0(5) . . . . ?
C2 C3 C4 C8 179.0(3) . . . . ?
C3 C4 C5 C6 -0.3(5) . . . . ?
C8 C4 C5 C6 -179.3(3) . . . . ?
C4 C5 C6 C1 0.8(5) . . . . ?
C4 C5 C6 C9 178.9(3) . . . . ?
O1 C1 C6 C5 179.1(3) . . . . ?
C2 C1 C6 C5 -1.1(5) . . . . ?
O1 C1 C6 C9 1.0(5) . . . . ?
C2 C1 C6 C9 -179.2(3) . . . . ?
C17 N1 C7 C2 -176.1(3) . . . . ?
V1 N1 C7 C2 16.3(5) . . . . ?
C3 C2 C7 N1 173.0(3) . . . . ?
C1 C2 C7 N1 -3.5(5) . . . . ?
C5 C6 C9 N2 16.7(5) . . . . ?
C1 C6 C9 N2 -165.2(3) . . . . ?
C6 C9 N2 C10 -175.1(3) . . . . ?
C9 N2 C10 C15 59.8(5) . . . . ?
C9 N2 C10 C11 -122.7(4) . . . . ?
C15 C10 C11 C12 -3.4(5) . . . . ?
N2 C10 C11 C12 179.0(3) . . . . ?
C15 C10 C11 C16 177.4(3) . . . . ?
N2 C10 C11 C16 -0.1(5) . . . . ?
C10 C11 C12 C13 2.7(5) . . . . ?
C16 C11 C12 C13 -178.1(4) . . . . ?
C11 C12 C13 C14 -0.1(6) . . . . ?
C12 C13 C14 C15 -1.9(6) . . . . ?
C11 C10 C15 C14 1.5(6) . . . . ?
N2 C10 C15 C14 179.0(3) . . . . ?
C13 C14 C15 C10 1.1(6) . . . . ?
C12 C11 C16 F2 -2.5(5) . . . . ?
C10 C11 C16 F2 176.6(3) . . . . ?
C12 C11 C16 F1 -123.3(4) . . . . ?
C10 C11 C16 F1 55.8(5) . . . . ?
C12 C11 C16 F3 116.6(4) . . . . ?
C10 C11 C16 F3 -64.2(4) . . . . ?
C7 N1 C17 C22 -110.9(4) . . . . ?
V1 N1 C17 C22 57.6(4) . . . . ?
C7 N1 C17 C18 68.9(4) . . . . ?
V1 N1 C17 C18 -122.6(3) . . . . ?
C22 C17 C18 C19 1.0(5) . . . . ?
N1 C17 C18 C19 -178.8(3) . . . . ?
C22 C17 C18 C23 -177.0(3) . . . . ?
N1 C17 C18 C23 3.2(5) . . . . ?
C17 C18 C19 C20 0.8(5) . . . . ?
C23 C18 C19 C20 178.8(3) . . . . ?
C18 C19 C20 C21 -1.4(5) . . . . ?
C19 C20 C21 C22 0.2(6) . . . . ?
C18 C17 C22 C21 -2.2(5) . . . . ?
N1 C17 C22 C21 177.6(3) . . . . ?
C20 C21 C22 C17 1.6(5) . . . . ?
C19 C18 C23 F6 -8.0(5) . . . . ?
C17 C18 C23 F6 169.9(3) . . . . ?
C19 C18 C23 F4 -128.0(3) . . . . ?
C17 C18 C23 F4 49.9(5) . . . . ?
C19 C18 C23 F5 110.8(4) . . . . ?
C17 C18 C23 F5 -71.3(4) . . . . ?
V1 O2 C24 C29 169.9(2) . . . . ?
V1 O2 C24 C25 -8.2(5) . . . . ?
O2 C24 C25 C26 178.0(3) . . . . ?
C29 C24 C25 C26 -0.1(5) . . . . ?
O2 C24 C25 C30 -4.9(5) . . . . ?
C29 C24 C25 C30 177.0(3) . . . . ?
C24 C25 C26 C27 1.2(5) . . . . ?
C30 C25 C26 C27 -176.0(3) . . . . ?
C25 C26 C27 C28 -1.0(5) . . . . ?
C25 C26 C27 C31 178.1(3) . . . . ?
C26 C27 C28 C29 -0.4(5) . . . . ?
C31 C27 C28 C29 -179.5(3) . . . . ?
C27 C28 C29 C24 1.6(5) . . . . ?
C27 C28 C29 C32 -177.0(3) . . . . ?
O2 C24 C29 C28 -179.4(3) . . . . ?
C25 C24 C29 C28 -1.3(5) . . . . ?
O2 C24 C29 C32 -0.8(5) . . . . ?
C25 C24 C29 C32 177.3(3) . . . . ?
C40 N3 C30 C25 -175.3(3) . . . . ?
V1 N3 C30 C25 15.8(5) . . . . ?
C26 C25 C30 N3 176.8(3) . . . . ?
C24 C25 C30 N3 -0.4(6) . . . . ?
C28 C29 C32 N4 19.7(5) . . . . ?
C24 C29 C32 N4 -158.8(3) . . . . ?
C29 C32 N4 C33 -178.4(3) . . . . ?
C32 N4 C33 C38 58.8(5) . . . . ?
C32 N4 C33 C34 -122.5(4) . . . . ?
C38 C33 C34 C35 -2.7(5) . . . . ?
N4 C33 C34 C35 178.7(3) . . . . ?
C38 C33 C34 C39 179.3(3) . . . . ?
N4 C33 C34 C39 0.7(5) . . . . ?
C33 C34 C35 C36 2.1(6) . . . . ?
C39 C34 C35 C36 -179.9(4) . . . . ?
C34 C35 C36 C37 -0.5(6) . . . . ?
C35 C36 C37 C38 -0.6(6) . . . . ?
C34 C33 C38 C37 1.7(6) . . . . ?
N4 C33 C38 C37 -179.7(3) . . . . ?
C36 C37 C38 C33 0.0(6) . . . . ?
C35 C34 C39 F8 115.0(4) . . . . ?
C33 C34 C39 F8 -67.0(5) . . . . ?
C35 C34 C39 F7 -123.6(4) . . . . ?
C33 C34 C39 F7 54.4(5) . . . . ?
C35 C34 C39 F9 -4.4(5) . . . . ?
C33 C34 C39 F9 173.6(3) . . . . ?
C30 N3 C40 C45 -110.2(4) . . . . ?
V1 N3 C40 C45 59.3(4) . . . . ?
C30 N3 C40 C41 70.8(4) . . . . ?
V1 N3 C40 C41 -119.7(3) . . . . ?
C45 C40 C41 C42 1.6(5) . . . . ?
N3 C40 C41 C42 -179.5(3) . . . . ?
C45 C40 C41 C46 -177.2(3) . . . . ?
N3 C40 C41 C46 1.7(5) . . . . ?
C40 C41 C42 C43 0.1(5) . . . . ?
C46 C41 C42 C43 178.9(3) . . . . ?
C41 C42 C43 C44 -0.8(6) . . . . ?
C42 C43 C44 C45 -0.1(6) . . . . ?
C41 C40 C45 C44 -2.5(6) . . . . ?
N3 C40 C45 C44 178.5(3) . . . . ?
C43 C44 C45 C40 1.7(6) . . . . ?
C42 C41 C46 F11 -129.6(3) . . . . ?
C40 C41 C46 F11 49.2(5) . . . . ?
C42 C41 C46 F12 -9.1(5) . . . . ?
C40 C41 C46 F12 169.7(3) . . . . ?
C42 C41 C46 F10 109.7(4) . . . . ?
C40 C41 C46 F10 -71.5(4) . . . . ?
V2 O4 C47 C52 172.7(2) . . . . ?
V2 O4 C47 C48 -7.4(5) . . . . ?
O4 C47 C48 C49 -179.8(3) . . . . ?
C52 C47 C48 C49 0.2(5) . . . . ?
O4 C47 C48 C53 -3.4(5) . . . . ?
C52 C47 C48 C53 176.6(3) . . . . ?
C47 C48 C49 C50 0.1(5) . . . . ?
C53 C48 C49 C50 -176.5(3) . . . . ?
C48 C49 C50 C51 0.1(5) . . . . ?
C48 C49 C50 C54 178.9(3) . . . . ?
C49 C50 C51 C52 -0.6(5) . . . . ?
C54 C50 C51 C52 -179.4(3) . . . . ?
C50 C51 C52 C47 0.9(5) . . . . ?
C50 C51 C52 C55 179.0(3) . . . . ?
O4 C47 C52 C51 179.3(3) . . . . ?
C48 C47 C52 C51 -0.7(5) . . . . ?
O4 C47 C52 C55 1.2(5) . . . . ?
C48 C47 C52 C55 -178.8(3) . . . . ?
C63 N5 C53 C48 -176.7(3) . . . . ?
V2 N5 C53 C48 16.0(5) . . . . ?
C49 C48 C53 N5 174.1(3) . . . . ?
C47 C48 C53 N5 -2.4(6) . . . . ?
C51 C52 C55 N6 16.4(5) . . . . ?
C47 C52 C55 N6 -165.5(3) . . . . ?
C52 C55 N6 C56 -175.6(3) . . . . ?
C55 N6 C56 C61 59.4(5) . . . . ?
C55 N6 C56 C57 -123.0(4) . . . . ?
C61 C56 C57 C58 -4.1(5) . . . . ?
N6 C56 C57 C58 178.3(3) . . . . ?
C61 C56 C57 C62 177.2(3) . . . . ?
N6 C56 C57 C62 -0.5(5) . . . . ?
C56 C57 C58 C59 2.9(6) . . . . ?
C62 C57 C58 C59 -178.4(4) . . . . ?
C57 C58 C59 C60 0.2(6) . . . . ?
C58 C59 C60 C61 -2.1(6) . . . . ?
C57 C56 C61 C60 2.3(6) . . . . ?
N6 C56 C61 C60 179.9(3) . . . . ?
C59 C60 C61 C56 0.8(6) . . . . ?
C58 C57 C62 F14 -1.6(5) . . . . ?
C56 C57 C62 F14 177.1(3) . . . . ?
C58 C57 C62 F13 118.0(4) . . . . ?
C56 C57 C62 F13 -63.3(4) . . . . ?
C58 C57 C62 F15 -121.7(4) . . . . ?
C56 C57 C62 F15 57.1(5) . . . . ?
C53 N5 C63 C68 -109.0(4) . . . . ?
V2 N5 C63 C68 59.3(4) . . . . ?
C53 N5 C63 C64 70.2(4) . . . . ?
V2 N5 C63 C64 -121.5(3) . . . . ?
C68 C63 C64 C65 0.8(5) . . . . ?
N5 C63 C64 C65 -178.4(3) . . . . ?
C68 C63 C64 C69 -177.6(3) . . . . ?
N5 C63 C64 C69 3.2(5) . . . . ?
C63 C64 C65 C66 0.8(5) . . . . ?
C69 C64 C65 C66 179.2(3) . . . . ?
C64 C65 C66 C67 -1.5(5) . . . . ?
C65 C66 C67 C68 0.7(6) . . . . ?
C64 C63 C68 C67 -1.6(5) . . . . ?
N5 C63 C68 C67 177.7(3) . . . . ?
C66 C67 C68 C63 0.8(6) . . . . ?
C65 C64 C69 F18 -8.6(5) . . . . ?
C63 C64 C69 F18 169.7(3) . . . . ?
C65 C64 C69 F16 -129.0(3) . . . . ?
C63 C64 C69 F16 49.4(5) . . . . ?
C65 C64 C69 F17 110.9(4) . . . . ?
C63 C64 C69 F17 -70.8(4) . . . . ?
V2 O5 C70 C75 170.1(2) . . . . ?
V2 O5 C70 C71 -8.5(5) . . . . ?
O5 C70 C71 C72 178.5(3) . . . . ?
C75 C70 C71 C72 -0.1(5) . . . . ?
O5 C70 C71 C76 -4.3(5) . . . . ?
C75 C70 C71 C76 177.1(3) . . . . ?
C70 C71 C72 C73 2.1(5) . . . . ?
C76 C71 C72 C73 -175.3(3) . . . . ?
C71 C72 C73 C74 -2.2(5) . . . . ?
C71 C72 C73 C77 176.6(4) . . . . ?
C72 C73 C74 C75 0.4(5) . . . . ?
C77 C73 C74 C75 -178.5(3) . . . . ?
C73 C74 C75 C70 1.6(5) . . . . ?
C73 C74 C75 C78 -178.4(3) . . . . ?
O5 C70 C75 C74 179.7(3) . . . . ?
C71 C70 C75 C74 -1.7(5) . . . . ?
O5 C70 C75 C78 -0.3(5) . . . . ?
C71 C70 C75 C78 178.4(3) . . . . ?
C86 N7 C76 C71 -174.2(3) . . . . ?
V2 N7 C76 C71 17.7(5) . . . . ?
C72 C71 C76 N7 175.4(3) . . . . ?
C70 C71 C76 N7 -2.0(6) . . . . ?
C74 C75 C78 N8 21.1(5) . . . . ?
C70 C75 C78 N8 -159.0(3) . . . . ?
C75 C78 N8 C79 -177.0(3) . . . . ?
C78 N8 C79 C84 60.2(5) . . . . ?
C78 N8 C79 C80 -122.1(4) . . . . ?
C84 C79 C80 C81 -3.2(5) . . . . ?
N8 C79 C80 C81 179.0(3) . . . . ?
C84 C79 C80 C85 178.2(3) . . . . ?
N8 C79 C80 C85 0.4(5) . . . . ?
C79 C80 C81 C82 2.3(6) . . . . ?
C85 C80 C81 C82 -179.1(4) . . . . ?
C80 C81 C82 C83 -0.3(6) . . . . ?
C81 C82 C83 C84 -0.8(6) . . . . ?
C80 C79 C84 C83 2.2(6) . . . . ?
N8 C79 C84 C83 179.9(3) . . . . ?
C82 C83 C84 C79 -0.2(6) . . . . ?
C81 C80 C85 F20 114.4(4) . . . . ?
C79 C80 C85 F20 -67.0(5) . . . . ?
C81 C80 C85 F19 -4.9(5) . . . . ?
C79 C80 C85 F19 173.7(3) . . . . ?
C81 C80 C85 F21 -124.7(4) . . . . ?
C79 C80 C85 F21 53.8(5) . . . . ?
C76 N7 C86 C91 -109.6(4) . . . . ?
V2 N7 C86 C91 59.2(4) . . . . ?
C76 N7 C86 C87 70.9(4) . . . . ?
V2 N7 C86 C87 -120.3(3) . . . . ?
C91 C86 C87 C88 1.4(5) . . . . ?
N7 C86 C87 C88 -179.1(3) . . . . ?
C91 C86 C87 C92 -176.7(3) . . . . ?
N7 C86 C87 C92 2.8(5) . . . . ?
C86 C87 C88 C89 0.2(5) . . . . ?
C92 C87 C88 C89 178.3(3) . . . . ?
C87 C88 C89 C90 -1.0(6) . . . . ?
C88 C89 C90 C91 0.2(6) . . . . ?
C89 C90 C91 C86 1.4(6) . . . . ?
C87 C86 C91 C90 -2.2(6) . . . . ?
N7 C86 C91 C90 178.3(3) . . . . ?
C88 C87 C92 F23 -129.2(4) . . . . ?
C86 C87 C92 F23 48.9(5) . . . . ?
C88 C87 C92 F22 -8.0(5) . . . . ?
C86 C87 C92 F22 170.1(3) . . . . ?
C88 C87 C92 F24 110.6(4) . . . . ?
C86 C87 C92 F24 -71.4(4) . . . . ?
